data_1503153
loop_
_publ_author_name
'Xu, Hui'
'Zhang, Yin'
'Huang, Jianqiang'
'Chen, Wanzhi'

_publ_section_title
;
 Copper-catalyzed synthesis of N-fused heterocycles through regioselective
 1,2-aminothiolation of 1,1-dibromoalkenes.
;
_journal_issue 16
_journal_name_full 'Organic letters'
_journal_page_first 3704
_journal_page_last 3707
_journal_paper_doi 10.1021/ol101563f
_journal_volume 12
_journal_year 2010
_chemical_formula_sum 'C17 H23 Br N2 O0 S'
_chemical_formula_weight 367.34
_chemical_name_systematic
; 
 ? 
;
_space_group_IT_number 14
_symmetry_cell_setting monoclinic
_symmetry_space_group_name_Hall '-P 2yn'
_symmetry_space_group_name_H-M 'P 1 21/n 1'
_atom_sites_solution_hydrogens geom
_atom_sites_solution_primary direct
_atom_sites_solution_secondary difmap
_audit_creation_method SHELXL-97
_cell_angle_alpha 90.00
_cell_angle_beta 112.788(5)
_cell_angle_gamma 90.00
_cell_formula_units_Z 4
_cell_length_a 8.7689(3)
_cell_length_b 24.7018(6)
_cell_length_c 9.0693(4)
_cell_measurement_temperature 293(2)
_cell_volume 1811.14(13)
_computing_structure_refinement 'SHELXL-97 (Sheldrick, 1997)'
_computing_structure_solution 'SHELXS-97 (Sheldrick, 1990)'
_diffrn_ambient_temperature 293(2)
_diffrn_measured_fraction_theta_full 0.999
_diffrn_measured_fraction_theta_max 0.999
_diffrn_measurement_device_type 'CCD area detector'
_diffrn_measurement_method 'phi and omega scans'
_diffrn_radiation_monochromator graphite
_diffrn_radiation_source 'fine-focus sealed tube'
_diffrn_radiation_type CuK\a
_diffrn_radiation_wavelength 1.54184
_diffrn_reflns_av_R_equivalents 0.0314
_diffrn_reflns_av_sigmaI/netI 0.0219
_diffrn_reflns_limit_h_max 10
_diffrn_reflns_limit_h_min -10
_diffrn_reflns_limit_k_max 28
_diffrn_reflns_limit_k_min -29
_diffrn_reflns_limit_l_max 7
_diffrn_reflns_limit_l_min -10
_diffrn_reflns_number 10798
_diffrn_reflns_theta_full 66.92
_diffrn_reflns_theta_max 66.92
_diffrn_reflns_theta_min 3.58
_exptl_absorpt_coefficient_mu 4.121
_exptl_absorpt_correction_T_max 0.6376
_exptl_absorpt_correction_T_min 0.2764
_exptl_absorpt_correction_type multi-scan
_exptl_absorpt_process_details sadabs
_exptl_crystal_colour colourless
_exptl_crystal_density_diffrn 1.347
_exptl_crystal_density_method 'not measured'
_exptl_crystal_description block
_exptl_crystal_F_000 760
_exptl_crystal_size_max 0.42
_exptl_crystal_size_mid 0.24
_exptl_crystal_size_min 0.12
_refine_diff_density_max 0.502
_refine_diff_density_min -0.609
_refine_diff_density_rms 0.053
_refine_ls_extinction_method none
_refine_ls_goodness_of_fit_ref 1.001
_refine_ls_hydrogen_treatment mixed
_refine_ls_matrix_type full
_refine_ls_number_parameters 195
_refine_ls_number_reflns 3218
_refine_ls_number_restraints 0
_refine_ls_restrained_S_all 1.001
_refine_ls_R_factor_all 0.0561
_refine_ls_R_factor_gt 0.0418
_refine_ls_shift/su_max 0.000
_refine_ls_shift/su_mean 0.000
_refine_ls_structure_factor_coef Fsqd
_refine_ls_weighting_details 'calc w=1/[\s^2^(Fo^2^)+(0.0630P)^2^+0.8968P] where P=(Fo^2^+2Fc^2^)/3'
_refine_ls_weighting_scheme calc
_refine_ls_wR_factor_gt 0.1122
_refine_ls_wR_factor_ref 0.1219
_reflns_number_gt 2504
_reflns_number_total 3218
_reflns_threshold_expression >2sigma(I)
_cod_data_source_file ol101563f_si_002.cif
_cod_data_source_block 100328_xuhuir443
_cod_original_cell_volume 1811.14(11)
_cod_original_sg_symbol_H-M P2(1)/n
_cod_database_code 1503153

loop_
_symmetry_equiv_pos_as_xyz
'x, y, z'
'-x+1/2, y+1/2, -z+1/2'
'-x, -y, -z'
'x-1/2, -y-1/2, z-1/2'

loop_
_atom_site_label
_atom_site_type_symbol
_atom_site_fract_x
_atom_site_fract_y
_atom_site_fract_z
_atom_site_U_iso_or_equiv
_atom_site_adp_type
_atom_site_occupancy
_atom_site_symmetry_multiplicity
_atom_site_calc_flag
_atom_site_refinement_flags
Br Br 0.86911(6) 0.073584(17) 0.70615(7) 0.1035(2) Uani 1 1 d .
C1 C 0.8076(5) 0.12972(14) 0.5550(5) 0.0790(9) Uani 1 1 d .
H1 H 0.8492 0.1285 0.4751 0.095 Uiso 1 1 calc R
C2 C 0.7103(4) 0.17086(12) 0.5522(3) 0.0583(7) Uani 1 1 d .
C3 C 0.6727(4) 0.21380(13) 0.4260(4) 0.0652(8) Uani 1 1 d .
H3A H 0.5588 0.2253 0.3951 0.078 Uiso 1 1 calc R
H3B H 0.6842 0.1985 0.3324 0.078 Uiso 1 1 calc R
C4 C 0.7855(4) 0.26293(13) 0.4815(4) 0.0687(8) Uani 1 1 d .
H4A H 0.7864 0.2751 0.5836 0.082 Uiso 1 1 calc R
H4B H 0.8974 0.2525 0.4974 0.082 Uiso 1 1 calc R
C5 C 0.7311(5) 0.30901(15) 0.3631(4) 0.0817(10) Uani 1 1 d .
H5A H 0.7335 0.2969 0.2623 0.098 Uiso 1 1 calc R
H5B H 0.6176 0.3183 0.3444 0.098 Uiso 1 1 calc R
C6 C 0.8362(6) 0.35893(17) 0.4165(5) 0.0915(12) Uani 1 1 d .
H6A H 0.9495 0.3493 0.4352 0.110 Uiso 1 1 calc R
H6B H 0.7996 0.3850 0.3298 0.110 Uiso 1 1 calc R
C7 C 0.8349(5) 0.38580(15) 0.5635(4) 0.0806(9) Uani 1 1 d .
H7A H 0.8751 0.3602 0.6514 0.097 Uiso 1 1 calc R
H7B H 0.7215 0.3946 0.5463 0.097 Uiso 1 1 calc R
C8 C 0.9379(6) 0.43682(18) 0.6117(5) 0.0973(13) Uani 1 1 d .
H8A H 1.0493 0.4282 0.6214 0.117 Uiso 1 1 calc R
H8B H 0.8932 0.4629 0.5255 0.117 Uiso 1 1 calc R
C9 C 0.9485(6) 0.4628(2) 0.7588(6) 0.1034(13) Uani 1 1 d .
H9A H 0.9909 0.4366 0.8449 0.124 Uiso 1 1 calc R
H9B H 0.8375 0.4724 0.7484 0.124 Uiso 1 1 calc R
C10 C 1.0544(7) 0.5125(2) 0.8060(6) 0.1108(15) Uani 1 1 d .
H10A H 1.1641 0.5040 0.8138 0.166 Uiso 1 1 calc R
H10B H 1.0590 0.5252 0.9076 0.166 Uiso 1 1 calc R
H10C H 1.0080 0.5401 0.7268 0.166 Uiso 1 1 calc R
C11 C 0.5820(3) 0.24119(11) 0.7146(3) 0.0486(6) Uani 1 1 d .
C12 C 0.4791(3) 0.32110(11) 0.6829(3) 0.0489(6) Uani 1 1 d .
C13 C 0.6185(3) 0.32139(11) 0.8275(3) 0.0470(6) Uani 1 1 d .
C14 C 0.6696(4) 0.36800(12) 0.9197(3) 0.0576(7) Uani 1 1 d .
H14 H 0.7616 0.3679 1.0157 0.069 Uiso 1 1 calc R
C15 C 0.5789(4) 0.41398(13) 0.8631(4) 0.0631(7) Uani 1 1 d .
H15 H 0.6104 0.4458 0.9218 0.076 Uiso 1 1 calc R
C16 C 0.4399(4) 0.41428(13) 0.7191(4) 0.0657(8) Uani 1 1 d .
H16 H 0.3812 0.4463 0.6842 0.079 Uiso 1 1 calc R
C17 C 0.3883(4) 0.36848(12) 0.6285(4) 0.0616(7) Uani 1 1 d .
H17 H 0.2953 0.3689 0.5333 0.074 Uiso 1 1 calc R
N1 N 0.4582(3) 0.26977(9) 0.6154(2) 0.0518(5) Uani 1 1 d .
N2 N 0.6801(3) 0.26989(10) 0.8444(3) 0.0491(5) Uani 1 1 d .
S S 0.61827(9) 0.17206(3) 0.69501(9) 0.0595(2) Uani 1 1 d .
H1N H 0.755(3) 0.2588(11) 0.913(3) 0.038(7) Uiso 1 1 d .

loop_
_atom_site_aniso_label
_atom_site_aniso_U_11
_atom_site_aniso_U_22
_atom_site_aniso_U_33
_atom_site_aniso_U_23
_atom_site_aniso_U_13
_atom_site_aniso_U_12
Br 0.1106(4) 0.0608(3) 0.1399(5) 0.0060(2) 0.0494(3) 0.0203(2)
C1 0.087(2) 0.062(2) 0.100(3) -0.0107(18) 0.048(2) 0.0000(17)
C2 0.0592(16) 0.0524(16) 0.0626(17) -0.0128(13) 0.0226(14) -0.0068(13)
C3 0.0724(19) 0.0683(19) 0.0562(17) -0.0086(14) 0.0262(15) -0.0036(15)
C4 0.0688(18) 0.068(2) 0.0718(19) -0.0006(16) 0.0304(16) -0.0046(15)
C5 0.110(3) 0.075(2) 0.062(2) 0.0014(16) 0.0360(19) -0.011(2)
C6 0.125(3) 0.082(2) 0.084(2) -0.003(2) 0.059(2) -0.024(2)
C7 0.093(2) 0.072(2) 0.081(2) -0.0028(18) 0.039(2) -0.0105(19)
C8 0.130(3) 0.085(3) 0.094(3) -0.011(2) 0.061(3) -0.029(2)
C9 0.121(3) 0.092(3) 0.102(3) -0.013(2) 0.050(3) -0.022(3)
C10 0.136(4) 0.106(3) 0.096(3) -0.025(3) 0.052(3) -0.045(3)
C11 0.0449(13) 0.0537(15) 0.0445(13) -0.0001(11) 0.0146(11) 0.0000(11)
C12 0.0423(13) 0.0557(15) 0.0457(14) -0.0017(11) 0.0136(11) -0.0011(11)
C13 0.0430(13) 0.0549(15) 0.0431(13) -0.0005(11) 0.0165(11) -0.0003(11)
C14 0.0538(15) 0.0667(18) 0.0472(14) -0.0075(13) 0.0139(12) -0.0073(13)
C15 0.0667(18) 0.0569(17) 0.0667(19) -0.0106(14) 0.0270(16) -0.0088(14)
C16 0.0651(18) 0.0566(17) 0.074(2) 0.0018(14) 0.0251(16) 0.0079(14)
C17 0.0534(15) 0.0629(18) 0.0596(16) 0.0009(14) 0.0123(13) 0.0075(13)
N1 0.0444(11) 0.0552(13) 0.0460(12) -0.0034(10) 0.0067(9) 0.0017(9)
N2 0.0399(11) 0.0569(13) 0.0411(12) 0.0018(10) 0.0055(10) 0.0019(10)
S 0.0673(4) 0.0516(4) 0.0599(4) 0.0024(3) 0.0249(3) 0.0043(3)

loop_
_atom_type_symbol
_atom_type_description
_atom_type_scat_dispersion_real
_atom_type_scat_dispersion_imag
_atom_type_scat_source
C C 0.0181 0.0091 'International Tables Vol C Tables 4.2.6.8 and 6.1.1.4'
H H 0.0000 0.0000 'International Tables Vol C Tables 4.2.6.8 and 6.1.1.4'
N N 0.0311 0.0180 'International Tables Vol C Tables 4.2.6.8 and 6.1.1.4'
O O 0.0492 0.0322 'International Tables Vol C Tables 4.2.6.8 and 6.1.1.4'
S S 0.3331 0.5567 'International Tables Vol C Tables 4.2.6.8 and 6.1.1.4'
Br Br -0.6763 1.2805 'International Tables Vol C Tables 4.2.6.8 and 6.1.1.4'

loop_
_geom_angle_atom_site_label_1
_geom_angle_atom_site_label_2
_geom_angle_atom_site_label_3
_geom_angle
C2 C1 Br 125.7(3)
C2 C1 H1 117.1
Br C1 H1 117.1
C1 C2 C3 120.5(3)
C1 C2 S 118.2(3)
C3 C2 S 121.2(2)
C2 C3 C4 112.9(2)
C2 C3 H3A 109.0
C4 C3 H3A 109.0
C2 C3 H3B 109.0
C4 C3 H3B 109.0
H3A C3 H3B 107.8
C5 C4 C3 112.3(3)
C5 C4 H4A 109.1
C3 C4 H4A 109.1
C5 C4 H4B 109.1
C3 C4 H4B 109.1
H4A C4 H4B 107.9
C6 C5 C4 113.8(3)
C6 C5 H5A 108.8
C4 C5 H5A 108.8
C6 C5 H5B 108.8
C4 C5 H5B 108.8
H5A C5 H5B 107.7
C7 C6 C5 115.9(3)
C7 C6 H6A 108.3
C5 C6 H6A 108.3
C7 C6 H6B 108.3
C5 C6 H6B 108.3
H6A C6 H6B 107.4
C6 C7 C8 114.7(3)
C6 C7 H7A 108.6
C8 C7 H7A 108.6
C6 C7 H7B 108.6
C8 C7 H7B 108.6
H7A C7 H7B 107.6
C9 C8 C7 116.9(4)
C9 C8 H8A 108.1
C7 C8 H8A 108.1
C9 C8 H8B 108.1
C7 C8 H8B 108.1
H8A C8 H8B 107.3
C8 C9 C10 115.9(4)
C8 C9 H9A 108.3
C10 C9 H9A 108.3
C8 C9 H9B 108.3
C10 C9 H9B 108.3
H9A C9 H9B 107.4
C9 C10 H10A 109.5
C9 C10 H10B 109.5
H10A C10 H10B 109.5
C9 C10 H10C 109.5
H10A C10 H10C 109.5
H10B C10 H10C 109.5
N1 C11 N2 113.0(2)
N1 C11 S 125.8(2)
N2 C11 S 121.1(2)
N1 C12 C17 130.6(2)
N1 C12 C13 109.6(2)
C17 C12 C13 119.9(3)
N2 C13 C14 133.0(2)
N2 C13 C12 105.3(2)
C14 C13 C12 121.8(3)
C15 C14 C13 117.2(3)
C15 C14 H14 121.4
C13 C14 H14 121.4
C14 C15 C16 121.6(3)
C14 C15 H15 119.2
C16 C15 H15 119.2
C17 C16 C15 121.5(3)
C17 C16 H16 119.3
C15 C16 H16 119.3
C16 C17 C12 118.1(3)
C16 C17 H17 121.0
C12 C17 H17 121.0
C11 N1 C12 104.8(2)
C11 N2 C13 107.4(2)
C11 N2 H1N 125(2)
C13 N2 H1N 127(2)
C11 S C2 103.97(13)

loop_
_geom_bond_atom_site_label_1
_geom_bond_atom_site_label_2
_geom_bond_distance
Br C1 1.876(4)
C1 C2 1.320(5)
C1 H1 0.9300
C2 C3 1.501(4)
C2 S 1.772(3)
C3 C4 1.523(4)
C3 H3A 0.9700
C3 H3B 0.9700
C4 C5 1.510(5)
C4 H4A 0.9700
C4 H4B 0.9700
C5 C6 1.503(5)
C5 H5A 0.9700
C5 H5B 0.9700
C6 C7 1.493(5)
C6 H6A 0.9700
C6 H6B 0.9700
C7 C8 1.513(5)
C7 H7A 0.9700
C7 H7B 0.9700
C8 C9 1.451(6)
C8 H8A 0.9700
C8 H8B 0.9700
C9 C10 1.499(6)
C9 H9A 0.9700
C9 H9B 0.9700
C10 H10A 0.9600
C10 H10B 0.9600
C10 H10C 0.9600
C11 N1 1.316(3)
C11 N2 1.358(4)
C11 S 1.759(3)
C12 N1 1.389(3)
C12 C17 1.394(4)
C12 C13 1.405(4)
C13 N2 1.367(4)
C13 C14 1.391(4)
C14 C15 1.367(4)
C14 H14 0.9300
C15 C16 1.400(5)
C15 H15 0.9300
C16 C17 1.368(4)
C16 H16 0.9300
C17 H17 0.9300
N2 H1N 0.76(3)

loop_
_geom_torsion_atom_site_label_1
_geom_torsion_atom_site_label_2
_geom_torsion_atom_site_label_3
_geom_torsion_atom_site_label_4
_geom_torsion
Br C1 C2 C3 178.9(2)
Br C1 C2 S -4.1(4)
C1 C2 C3 C4 -95.6(4)
S C2 C3 C4 87.5(3)
C2 C3 C4 C5 -171.7(3)
C3 C4 C5 C6 178.0(3)
C4 C5 C6 C7 -63.5(5)
C5 C6 C7 C8 -178.3(4)
C6 C7 C8 C9 -176.5(4)
C7 C8 C9 C10 178.6(5)
N1 C12 C13 N2 0.3(3)
C17 C12 C13 N2 -178.8(2)
N1 C12 C13 C14 179.2(2)
C17 C12 C13 C14 0.1(4)
N2 C13 C14 C15 178.1(3)
C12 C13 C14 C15 -0.5(4)
C13 C14 C15 C16 0.4(4)
C14 C15 C16 C17 0.1(5)
C15 C16 C17 C12 -0.5(5)
N1 C12 C17 C16 -178.5(3)
C13 C12 C17 C16 0.3(4)
N2 C11 N1 C12 1.6(3)
S C11 N1 C12 178.2(2)
C17 C12 N1 C11 177.8(3)
C13 C12 N1 C11 -1.1(3)
N1 C11 N2 C13 -1.4(3)
S C11 N2 C13 -178.25(18)
C14 C13 N2 C11 -178.1(3)
C12 C13 N2 C11 0.6(3)
N1 C11 S C2 79.5(3)
N2 C11 S C2 -104.1(2)
C1 C2 S C11 154.5(3)
C3 C2 S C11 -28.5(3)
